data_7150496
loop_
_publ_author_name
'Bensemann, Igor'
'Gdaniec, Maria'
'\/Lakomecka, Karina'
'Milewska, Maria J.'
'Po\/lo\'nski, Tadeusz'

_publ_section_title
;
 Creation of hydrogen bonded 1D networks by co-crystallization of
 N,N'-bis(2-pyridyl)aryldiamines with dicarboxylic acidsSupramolecular
 structures formed by 2-aminopyridine derivatives. Part II.5
;
_journal_issue 8
_journal_name_full 'Organic &amp;  Biomolecular Chemistry'
_journal_page_first 1425
_journal_paper_doi 10.1039/b211675h
_journal_volume 1
_journal_year 2003
_chemical_formula_moiety 'C22H18N4O, 0.5(C4H4O4)'
_chemical_formula_sum 'C24 H20 N4 O3'
_chemical_formula_weight 412.44
_chemical_melting_point 160.5(5)
_chemical_name_systematic
; 
N,N'-bis(2-pyridyl)-2,2'-oxybis(aminobenzene) fumaric acid co-crystal  
;
_space_group_IT_number 15
_symmetry_cell_setting monoclinic
_symmetry_space_group_name_Hall '-C 2yc'
_symmetry_space_group_name_H-M 'C 1 2/c 1'
_atom_sites_solution_hydrogens mixed
_atom_sites_solution_primary direct
_atom_sites_solution_secondary difmap
_audit_creation_method SHELXL-97
_cell_angle_alpha 90.00
_cell_angle_beta 98.004(5)
_cell_angle_gamma 90.00
_cell_formula_units_Z 8
_cell_length_a 28.8097(18)
_cell_length_b 7.8866(6)
_cell_length_c 18.5925(10)
_cell_measurement_reflns_used 'not relevant with the CCD data'
_cell_measurement_temperature 294(2)
_cell_volume 4183.3(5)
_computing_cell_refinement 'KM4RED, Version 1.168, 2001'
_computing_data_collection 'KM4CCD, Version 1.168, 2001'
_computing_data_reduction 'KM4RED, Version 1.168, 2001'
_computing_publication_material 'SHELXL-97 (Sheldrick, 1997)'
_computing_structure_refinement 'SHELXL-97 (Sheldrick, 1997)'
_computing_structure_solution 'SHELXS-97 (Sheldrick, 1990)'
_diffrn_ambient_temperature 294(2)
_diffrn_measured_fraction_theta_full 0.991
_diffrn_measured_fraction_theta_max 0.991
_diffrn_measurement_device_type 'Kuma KM4CCD diffractometer'
_diffrn_measurement_method '\o scan'
_diffrn_radiation_monochromator graphite
_diffrn_radiation_source 'fine-focus sealed tube'
_diffrn_radiation_type MoK\a
_diffrn_radiation_wavelength 0.71073
_diffrn_reflns_av_R_equivalents 0.0313
_diffrn_reflns_av_sigmaI/netI 0.0254
_diffrn_reflns_limit_h_max 34
_diffrn_reflns_limit_h_min -30
_diffrn_reflns_limit_k_max 6
_diffrn_reflns_limit_k_min -9
_diffrn_reflns_limit_l_max 22
_diffrn_reflns_limit_l_min -21
_diffrn_reflns_number 9500
_diffrn_reflns_theta_full 25.02
_diffrn_reflns_theta_max 25.02
_diffrn_reflns_theta_min 3.36
_diffrn_standards_decay_% <2
_diffrn_standards_interval_count 50
_exptl_absorpt_coefficient_mu 0.089
_exptl_absorpt_correction_type none
_exptl_crystal_colour colorless
_exptl_crystal_density_diffrn 1.310
_exptl_crystal_density_method 'not measured'
_exptl_crystal_description prism
_exptl_crystal_F_000 1728
_exptl_crystal_size_max 0.40
_exptl_crystal_size_mid 0.40
_exptl_crystal_size_min 0.30
_refine_diff_density_max 0.244
_refine_diff_density_min -0.281
_refine_diff_density_rms 0.035
_refine_ls_extinction_coef 0.0016(4)
_refine_ls_extinction_expression Fc^*^=kFc[1+0.001xFc^2^\l^3^/sin(2\q)]^-1/4^
_refine_ls_extinction_method SHELXL
_refine_ls_goodness_of_fit_ref 1.071
_refine_ls_hydrogen_treatment mixed
_refine_ls_matrix_type full
_refine_ls_number_parameters 313
_refine_ls_number_reflns 3656
_refine_ls_number_restraints 0
_refine_ls_restrained_S_all 1.071
_refine_ls_R_factor_all 0.0622
_refine_ls_R_factor_gt 0.0489
_refine_ls_shift/su_max 0.004
_refine_ls_shift/su_mean 0.001
_refine_ls_structure_factor_coef Fsqd
_refine_ls_weighting_details 'calc w=1/[\s^2^(Fo^2^)+(0.0775P)^2^+1.6715P] where P=(Fo^2^+2Fc^2^)/3'
_refine_ls_weighting_scheme calc
_refine_ls_wR_factor_gt 0.1331
_refine_ls_wR_factor_ref 0.1452
_reflns_number_gt 2935
_reflns_number_total 3656
_reflns_threshold_expression >2sigma(I)
_cod_data_source_file b211675h.txt
_cod_data_source_block 5fum
_cod_depositor_comments
;
The following automatic conversions were performed:

'_chemical_melting_point' value '160-161' was changed to '160.5(5)' -
the average value was taken and precision was estimated.

Automatic conversion script
Id: cif_fix_values 1569 2011-02-09 13:29:24Z adriana 

The following automatic conversions were performed:

'_atom_sites_solution_hydrogens' value 'difmap and geom' was changed
to 'mixed'.

Automatic conversion script
Id: cif_fix_values 6452 2018-10-05 10:23:21Z andrius 
;
_cod_original_sg_symbol_H-M C2/c
_cod_database_code 7150496

loop_
_symmetry_equiv_pos_as_xyz
'x, y, z'
'-x, y, -z+1/2'
'x+1/2, y+1/2, z'
'-x+1/2, y+1/2, -z+1/2'
'-x, -y, -z'
'x, -y, z-1/2'
'-x+1/2, -y+1/2, -z'
'x+1/2, -y+1/2, z-1/2'

loop_
_atom_site_label
_atom_site_type_symbol
_atom_site_fract_x
_atom_site_fract_y
_atom_site_fract_z
_atom_site_U_iso_or_equiv
_atom_site_adp_type
_atom_site_occupancy
_atom_site_symmetry_multiplicity
_atom_site_calc_flag
_atom_site_refinement_flags
_atom_site_disorder_assembly
_atom_site_disorder_group
N1 N 0.05008(5) 0.9582(2) 0.19885(9) 0.0513(4) Uani 1 1 d . . .
H1N H 0.0332(10) 0.862(4) 0.1534(16) 0.103(9) Uiso 1 1 d . . .
C2 C 0.07640(6) 0.8992(2) 0.25890(9) 0.0436(4) Uani 1 1 d . . .
C3 C 0.09325(7) 1.0121(2) 0.31460(11) 0.0511(5) Uani 1 1 d . . .
H3 H 0.1123 0.9667 0.3566 0.063(6) Uiso 1 1 d R . .
C4 C 0.08428(8) 1.1818(3) 0.30500(13) 0.0627(6) Uani 1 1 d . . .
H4 H 0.0962 1.2628 0.3415 0.082(8) Uiso 1 1 d R . .
C5 C 0.05860(8) 1.2406(3) 0.24221(14) 0.0677(6) Uani 1 1 d . . .
H5 H 0.0524 1.3589 0.2331 0.092(8) Uiso 1 1 d R . .
C6 C 0.04177(7) 1.1259(3) 0.19058(13) 0.0621(6) Uani 1 1 d . . .
H6 H 0.0230 1.1553 0.1456 0.065(6) Uiso 1 1 d R . .
N7 N 0.08522(5) 0.7289(2) 0.25988(8) 0.0502(4) Uani 1 1 d . . .
H7 H 0.0775 0.6766 0.2131 0.082(7) Uiso 1 1 d R . .
C8 C 0.11667(6) 0.6463(2) 0.31351(10) 0.0442(4) Uani 1 1 d . . .
C9 C 0.15484(6) 0.5606(2) 0.29238(10) 0.0441(4) Uani 1 1 d . . .
C10 C 0.18600(7) 0.4748(2) 0.34261(11) 0.0533(5) Uani 1 1 d . . .
H10 H 0.2113 0.4136 0.3262 0.077(7) Uiso 1 1 d R . .
C11 C 0.17947(8) 0.4753(3) 0.41493(12) 0.0619(6) Uani 1 1 d . . .
H11 H 0.2031 0.4203 0.4485 0.079(7) Uiso 1 1 d R . .
C12 C 0.14188(8) 0.5588(3) 0.43683(11) 0.0614(6) Uani 1 1 d . . .
H12 H 0.1383 0.5588 0.4874 0.065(6) Uiso 1 1 d R . .
C13 C 0.11019(7) 0.6424(3) 0.38610(11) 0.0548(5) Uani 1 1 d . . .
H13 H 0.0835 0.7005 0.3999 0.062(6) Uiso 1 1 d R . .
O14 O 0.15734(5) 0.56612(19) 0.21886(7) 0.0576(4) Uani 1 1 d . . .
C15 C 0.19749(6) 0.5108(2) 0.19229(10) 0.0473(5) Uani 1 1 d . . .
C16 C 0.19131(6) 0.3827(2) 0.14026(10) 0.0464(4) Uani 1 1 d . . .
C17 C 0.23021(7) 0.3387(3) 0.10713(11) 0.0573(5) Uani 1 1 d . . .
H17 H 0.2258 0.2553 0.0692 0.073(7) Uiso 1 1 d R . .
C18 C 0.27305(7) 0.4151(3) 0.12719(13) 0.0643(6) Uani 1 1 d . . .
H18 H 0.2982 0.3847 0.1009 0.083(7) Uiso 1 1 d R . .
C19 C 0.27829(8) 0.5395(3) 0.17956(14) 0.0680(6) Uani 1 1 d . . .
H19 H 0.3088 0.5875 0.1935 0.083(8) Uiso 1 1 d R . .
C20 C 0.23987(7) 0.5898(3) 0.21125(12) 0.0614(6) Uani 1 1 d . . .
H20 H 0.2433 0.6797 0.2464 0.070(7) Uiso 1 1 d R . .
N21 N 0.14713(6) 0.3104(2) 0.12226(9) 0.0552(4) Uani 1 1 d . . .
H21 H 0.1211 0.3836 0.1267 0.062(6) Uiso 1 1 d R . .
C22 C 0.13739(7) 0.1544(3) 0.08876(10) 0.0533(5) Uani 1 1 d . . .
N23 N 0.09610(6) 0.1452(2) 0.04679(9) 0.0553(4) Uani 1 1 d . . .
C24 C 0.08405(9) -0.0019(3) 0.01398(12) 0.0636(6) Uani 1 1 d . . .
H24 H 0.0532 -0.0019 -0.0133 0.049(5) Uiso 1 1 d R . .
C25 C 0.11205(10) -0.1435(3) 0.02061(14) 0.0759(7) Uani 1 1 d . . .
H25 H 0.1009 -0.2471 -0.0028 0.097(9) Uiso 1 1 d R . .
C26 C 0.15398(10) -0.1343(3) 0.06483(16) 0.0847(8) Uani 1 1 d . . .
H26 H 0.1745 -0.2308 0.0710 0.114(10) Uiso 1 1 d R . .
C27 C 0.16714(9) 0.0150(3) 0.10030(15) 0.0772(7) Uani 1 1 d . . .
H27 H 0.1956 0.0223 0.1338 0.101(9) Uiso 1 1 d R . .
O1A O 0.00698(6) 0.7755(3) 0.09673(10) 0.0866(6) Uani 1 1 d . . .
O2A O 0.05795(8) 0.5657(2) 0.12150(10) 0.0895(6) Uani 1 1 d . . .
C1A C 0.02336(12) 0.6348(5) 0.08294(13) 0.0860(9) Uani 1 1 d . . .
C2A C 0.01607(19) 0.4820(11) 0.0229(4) 0.0679(13) Uani 0.50 1 d P . .
C2'A C -0.00585(18) 0.5764(5) 0.0148(3) 0.0365(8) Uani 0.50 1 d P . .
H2A H -0.0324 0.6353 -0.0107 0.077(7) Uiso 1 1 d R . .

loop_
_atom_site_aniso_label
_atom_site_aniso_U_11
_atom_site_aniso_U_22
_atom_site_aniso_U_33
_atom_site_aniso_U_23
_atom_site_aniso_U_13
_atom_site_aniso_U_12
N1 0.0469(8) 0.0630(11) 0.0442(9) -0.0016(8) 0.0069(7) 0.0033(7)
C2 0.0375(9) 0.0513(11) 0.0429(10) -0.0051(8) 0.0095(7) -0.0010(8)
C3 0.0483(10) 0.0501(12) 0.0540(11) -0.0071(9) 0.0042(9) -0.0035(8)
C4 0.0624(13) 0.0514(12) 0.0758(15) -0.0090(11) 0.0150(11) -0.0083(10)
C5 0.0706(14) 0.0519(13) 0.0836(17) 0.0058(12) 0.0211(12) 0.0017(11)
C6 0.0571(12) 0.0702(15) 0.0612(13) 0.0155(11) 0.0164(10) 0.0112(11)
N7 0.0569(9) 0.0493(9) 0.0422(9) -0.0134(7) -0.0005(7) 0.0057(7)
C8 0.0504(10) 0.0388(10) 0.0431(10) -0.0090(7) 0.0052(8) -0.0039(8)
C9 0.0486(10) 0.0409(10) 0.0427(10) -0.0089(8) 0.0055(8) -0.0063(8)
C10 0.0565(11) 0.0453(11) 0.0579(12) -0.0047(9) 0.0067(9) 0.0005(9)
C11 0.0726(14) 0.0527(12) 0.0576(13) 0.0074(10) -0.0012(11) -0.0001(10)
C12 0.0857(15) 0.0561(13) 0.0437(12) 0.0013(9) 0.0131(10) -0.0042(11)
C13 0.0649(12) 0.0526(12) 0.0489(11) -0.0077(9) 0.0149(9) -0.0003(10)
O14 0.0504(8) 0.0799(10) 0.0423(7) -0.0145(7) 0.0063(6) 0.0094(7)
C15 0.0462(10) 0.0523(11) 0.0439(10) -0.0038(8) 0.0078(8) 0.0038(8)
C16 0.0487(10) 0.0489(11) 0.0412(10) 0.0002(8) 0.0045(8) 0.0042(8)
C17 0.0581(12) 0.0630(13) 0.0523(12) -0.0075(10) 0.0130(9) 0.0073(10)
C18 0.0539(12) 0.0686(14) 0.0743(15) 0.0059(12) 0.0226(10) 0.0069(10)
C19 0.0487(12) 0.0633(14) 0.0931(18) -0.0016(13) 0.0135(11) -0.0063(10)
C20 0.0568(12) 0.0548(13) 0.0721(14) -0.0146(11) 0.0072(10) -0.0022(10)
N21 0.0476(9) 0.0579(10) 0.0591(10) -0.0195(8) 0.0038(7) 0.0012(8)
C22 0.0571(11) 0.0563(12) 0.0467(11) -0.0011(9) 0.0076(9) 0.0012(9)
N23 0.0557(10) 0.0569(10) 0.0526(10) -0.0048(8) 0.0053(8) -0.0032(8)
C24 0.0698(14) 0.0614(14) 0.0588(13) -0.0048(10) 0.0063(11) -0.0109(11)
C25 0.0956(18) 0.0530(14) 0.0784(17) -0.0078(12) 0.0100(14) -0.0067(13)
C26 0.0975(19) 0.0496(14) 0.103(2) 0.0018(13) 0.0012(16) 0.0145(13)
C27 0.0789(16) 0.0611(15) 0.0846(17) 0.0001(12) -0.0130(14) 0.0141(12)
O1A 0.0757(11) 0.1160(16) 0.0620(11) -0.0170(11) -0.0122(8) -0.0158(11)
O2A 0.1349(17) 0.0640(11) 0.0711(12) -0.0291(9) 0.0192(12) -0.0138(11)
C1A 0.099(2) 0.119(3) 0.0388(13) -0.0120(14) 0.0059(13) -0.059(2)
C2A 0.063(3) 0.074(4) 0.067(4) 0.001(4) 0.010(3) -0.002(4)
C2'A 0.038(2) 0.034(2) 0.034(2) -0.0089(18) -0.0089(17) 0.0111(19)

loop_
_atom_type_symbol
_atom_type_description
_atom_type_scat_dispersion_real
_atom_type_scat_dispersion_imag
_atom_type_scat_source
C C 0.0033 0.0016 'International Tables Vol C Tables 4.2.6.8 and 6.1.1.4'
H H 0.0000 0.0000 'International Tables Vol C Tables 4.2.6.8 and 6.1.1.4'
N N 0.0061 0.0033 'International Tables Vol C Tables 4.2.6.8 and 6.1.1.4'
O O 0.0106 0.0060 'International Tables Vol C Tables 4.2.6.8 and 6.1.1.4'

loop_
_geom_angle_atom_site_label_1
_geom_angle_atom_site_label_2
_geom_angle_atom_site_label_3
_geom_angle
_geom_angle_site_symmetry_1
_geom_angle_site_symmetry_3
_geom_angle_publ_flag
C2 N1 C6 120.35(18) . . ?
C2 N1 H1N 119.8(14) . . ?
C6 N1 H1N 119.9(14) . . ?
N1 C2 N7 115.73(16) . . ?
N1 C2 C3 119.49(18) . . ?
N7 C2 C3 124.77(17) . . ?
C4 C3 C2 119.0(2) . . ?
C4 C3 H3 123.1 . . ?
C2 C3 H3 117.8 . . ?
C3 C4 C5 120.7(2) . . ?
C3 C4 H4 121.0 . . ?
C5 C4 H4 118.3 . . ?
C6 C5 C4 118.2(2) . . ?
C6 C5 H5 118.9 . . ?
C4 C5 H5 122.8 . . ?
N1 C6 C5 122.2(2) . . ?
N1 C6 H6 113.9 . . ?
C5 C6 H6 123.9 . . ?
C2 N7 C8 124.30(15) . . ?
C2 N7 H7 113.0 . . ?
C8 N7 H7 119.1 . . ?
C13 C8 C9 118.78(18) . . ?
C13 C8 N7 122.52(17) . . ?
C9 C8 N7 118.66(16) . . ?
C10 C9 O14 124.59(17) . . ?
C10 C9 C8 120.80(17) . . ?
O14 C9 C8 114.59(16) . . ?
C9 C10 C11 119.54(19) . . ?
C9 C10 H10 118.9 . . ?
C11 C10 H10 121.6 . . ?
C12 C11 C10 120.5(2) . . ?
C12 C11 H11 122.6 . . ?
C10 C11 H11 116.8 . . ?
C11 C12 C13 119.83(19) . . ?
C11 C12 H12 119.1 . . ?
C13 C12 H12 121.1 . . ?
C12 C13 C8 120.50(19) . . ?
C12 C13 H13 121.5 . . ?
C8 C13 H13 118.0 . . ?
C9 O14 C15 120.21(14) . . ?
C20 C15 O14 121.41(17) . . ?
C20 C15 C16 122.05(18) . . ?
O14 C15 C16 116.25(16) . . ?
N21 C16 C15 119.21(16) . . ?
N21 C16 C17 123.75(18) . . ?
C15 C16 C17 117.00(18) . . ?
C18 C17 C16 121.1(2) . . ?
C18 C17 H17 121.4 . . ?
C16 C17 H17 117.5 . . ?
C19 C18 C17 120.6(2) . . ?
C19 C18 H18 121.5 . . ?
C17 C18 H18 117.7 . . ?
C18 C19 C20 119.4(2) . . ?
C18 C19 H19 118.5 . . ?
C20 C19 H19 122.0 . . ?
C15 C20 C19 119.8(2) . . ?
C15 C20 H20 120.9 . . ?
C19 C20 H20 119.3 . . ?
C22 N21 C16 126.23(16) . . ?
C22 N21 H21 117.3 . . ?
C16 N21 H21 115.7 . . ?
N23 C22 N21 114.83(17) . . ?
N23 C22 C27 121.8(2) . . ?
N21 C22 C27 123.3(2) . . ?
C22 N23 C24 118.07(19) . . ?
N23 C24 C25 123.6(2) . . ?
N23 C24 H24 113.9 . . ?
C25 C24 H24 122.5 . . ?
C26 C25 C24 118.1(2) . . ?
C26 C25 H25 122.1 . . ?
C24 C25 H25 119.7 . . ?
C25 C26 C27 119.7(2) . . ?
C25 C26 H26 120.5 . . ?
C27 C26 H26 119.8 . . ?
C26 C27 C22 118.6(2) . . ?
C26 C27 H27 121.0 . . ?
C22 C27 H27 120.3 . . ?
C1A O1A H1N 114.3(11) . . ?
O1A C1A O2A 123.8(2) . . ?
O1A C1A C2'A 105.3(3) . . ?
O2A C1A C2'A 130.9(4) . . ?
O1A C1A C2A 141.2(4) . . ?
O2A C1A C2A 94.9(4) . . ?
C2'A C1A C2A 35.93(19) . . ?
C2'A C2A C2'A 98.2(7) 5_565 . ?
C2'A C2A C2A 53.4(6) 5_565 5_565 ?
C2'A C2A C2A 44.8(5) . 5_565 ?
C2'A C2A C1A 162.2(10) 5_565 . ?
C2'A C2A C1A 64.0(8) . . ?
C2A C2A C1A 108.8(11) 5_565 . ?
C2A C2'A C2A 81.8(7) 5_565 . ?
C2A C2'A C2'A 44.1(5) 5_565 5_565 ?
C2A C2'A C2'A 37.6(4) . 5_565 ?
C2A C2'A C1A 161.8(10) 5_565 . ?
C2A C2'A C1A 80.1(8) . . ?
C2'A C2'A C1A 117.7(6) 5_565 . ?
C2A C2'A H2A 72.4 5_565 . ?
C2A C2'A H2A 154.1 . . ?
C2'A C2'A H2A 116.5 5_565 . ?
C1A C2'A H2A 125.8 . . ?

loop_
_geom_bond_atom_site_label_1
_geom_bond_atom_site_label_2
_geom_bond_distance
_geom_bond_site_symmetry_2
_geom_bond_publ_flag
N1 C2 1.342(2) . ?
N1 C6 1.349(3) . ?
N1 H1N 1.19(3) . ?
C2 N7 1.367(2) . ?
C2 C3 1.400(3) . ?
C3 C4 1.370(3) . ?
C3 H3 0.9600 . ?
C4 C5 1.373(3) . ?
C4 H4 0.9601 . ?
C5 C6 1.358(3) . ?
C5 H5 0.9600 . ?
C6 H6 0.9600 . ?
N7 C8 1.410(2) . ?
N7 H7 0.9600 . ?
C8 C13 1.388(3) . ?
C8 C9 1.393(3) . ?
C9 C10 1.379(3) . ?
C9 O14 1.380(2) . ?
C10 C11 1.383(3) . ?
C10 H10 0.9602 . ?
C11 C12 1.377(3) . ?
C11 H11 0.9600 . ?
C12 C13 1.385(3) . ?
C12 H12 0.9600 . ?
C13 H13 0.9600 . ?
O14 C15 1.390(2) . ?
C15 C20 1.372(3) . ?
C15 C16 1.393(3) . ?
C16 N21 1.392(2) . ?
C16 C17 1.396(3) . ?
C17 C18 1.377(3) . ?
C17 H17 0.9601 . ?
C18 C19 1.376(3) . ?
C18 H18 0.9598 . ?
C19 C20 1.382(3) . ?
C19 H19 0.9601 . ?
C20 H20 0.9601 . ?
N21 C22 1.390(3) . ?
N21 H21 0.9600 . ?
C22 N23 1.331(3) . ?
C22 C27 1.393(3) . ?
N23 C24 1.334(3) . ?
C24 C25 1.373(3) . ?
C24 H24 0.9600 . ?
C25 C26 1.365(4) . ?
C25 H25 0.9600 . ?
C26 C27 1.377(4) . ?
C26 H26 0.9601 . ?
C27 H27 0.9600 . ?
O1A C1A 1.247(4) . ?
O1A H1N 1.39(3) . ?
O2A C1A 1.267(4) . ?
C1A C2'A 1.493(6) . ?
C1A C2A 1.636(10) . ?
C2A C2'A 0.855(6) 5_565 ?
C2A C2'A 0.975(6) . ?
C2A C2A 1.201(11) 5_565 ?
C2'A C2A 0.855(6) 5_565 ?
C2'A C2'A 1.385(8) 5_565 ?
C2'A H2A 0.9601 . ?
